data_7225910
loop_
_publ_author_name
'R, Narendran'
'Subramaniam, Shankar'
'Raja, MR Charan'
'Venkatasubba Rao, Himesh Makala'
'R, Subhashree'
'Ulaganathan, Venkatasubramanian'
'Pemiah, Brindha'
'Kar Mahapatra, Santanu'
'Sivasubramanian, Aravind'

_publ_section_title
;
 Design, synthesis and in-vitro anti-leukemic evaluation of ferulic acid
 analogues as BCR-Abl inhibitors
;
_journal_name_full 'RSC Adv.'
_journal_paper_doi 10.1039/C6RA10106B
_journal_year 2016
_chemical_formula_moiety 'C20 H16 O4'
_chemical_formula_sum 'C20 H16 O4'
_chemical_formula_weight 320.33
_chemical_name_systematic 1,2-dihydro-1-(4-hydroxy-3-methoxyphenyl)benzo[f]chromen-3-one
_space_group_crystal_system orthorhombic
_space_group_IT_number 19
_space_group_name_Hall 'P 2ac 2ab'
_space_group_name_H-M_alt 'P 21 21 21'
_symmetry_space_group_name_Hall 'P 2ac 2ab'
_symmetry_space_group_name_H-M 'P 21 21 21'
_atom_sites_solution_hydrogens mixed
_audit_creation_method SHELXL-2014/7
_audit_update_record
;
2016-01-23 deposited with the CCDC.
2016-07-11 downloaded from the CCDC.
;
_cell_angle_alpha 90
_cell_angle_beta 90
_cell_angle_gamma 90
_cell_formula_units_Z 4
_cell_length_a 6.4475(15)
_cell_length_b 15.152(4)
_cell_length_c 16.598(5)
_cell_measurement_reflns_used 8649
_cell_measurement_temperature 296(2)
_cell_measurement_theta_max 27.06
_cell_measurement_theta_min 2.45
_cell_volume 1621.5(8)
_computing_cell_refinement 'Bruker SAINT'
_computing_data_collection 'Bruker APEX2'
_computing_data_reduction 'Bruker SAINT'
_computing_molecular_graphics 'Bruker SHELXTL'
_computing_publication_material 'Bruker SHELXTL'
_computing_structure_refinement 'SHELXL-2014/7 (Sheldrick, 2014)'
_computing_structure_solution 'SHELXS-97 (Sheldrick 2008)'
_diffrn_ambient_temperature 296(2)
_diffrn_measured_fraction_theta_full 1.001
_diffrn_measured_fraction_theta_max 1.000
_diffrn_measurement_device_type 'Bruker APEX-II CCD'
_diffrn_measurement_method '\f and \w scans'
_diffrn_radiation_type MoK\a
_diffrn_radiation_wavelength 0.71073
_diffrn_reflns_av_R_equivalents 0.0243
_diffrn_reflns_av_unetI/netI 0.0190
_diffrn_reflns_Laue_measured_fraction_full 1.001
_diffrn_reflns_Laue_measured_fraction_max 1.000
_diffrn_reflns_limit_h_max 4
_diffrn_reflns_limit_h_min -7
_diffrn_reflns_limit_k_max 18
_diffrn_reflns_limit_k_min -17
_diffrn_reflns_limit_l_max 19
_diffrn_reflns_limit_l_min -19
_diffrn_reflns_number 13086
_diffrn_reflns_point_group_measured_fraction_full 1.000
_diffrn_reflns_point_group_measured_fraction_max 1.000
_diffrn_reflns_theta_full 24.998
_diffrn_reflns_theta_max 24.998
_diffrn_reflns_theta_min 1.820
_exptl_absorpt_coefficient_mu 0.091
_exptl_absorpt_correction_T_max 0.989
_exptl_absorpt_correction_T_min 0.971
_exptl_absorpt_correction_type multi-scan
_exptl_absorpt_process_details 'SADABS V2014/5(Bruker AXS.Inc)'
_exptl_crystal_colour colourless
_exptl_crystal_density_diffrn 1.312
_exptl_crystal_description Rectangular
_exptl_crystal_F_000 672
_exptl_crystal_size_max 0.320
_exptl_crystal_size_mid 0.150
_exptl_crystal_size_min 0.120
_refine_diff_density_max 0.130
_refine_diff_density_min -0.093
_refine_diff_density_rms 0.024
_refine_ls_abs_structure_details
; 
 Flack x determined using 1053 quotients [(I+)-(I-)]/[(I+)+(I-)] 
 (Parsons, Flack and Wagner, Acta Cryst. B69 (2013) 249-259). 
;
_refine_ls_abs_structure_Flack -0.1(4)
_refine_ls_extinction_coef 0.0159(16)
_refine_ls_extinction_expression Fc^*^=kFc[1+0.001xFc^2^\l^3^/sin(2\q)]^-1/4^
_refine_ls_extinction_method 'SHELXL-2014/7 (Sheldrick 2014'
_refine_ls_goodness_of_fit_ref 1.043
_refine_ls_hydrogen_treatment mixed
_refine_ls_matrix_type full
_refine_ls_number_parameters 223
_refine_ls_number_reflns 2852
_refine_ls_number_restraints 0
_refine_ls_restrained_S_all 1.043
_refine_ls_R_factor_all 0.0305
_refine_ls_R_factor_gt 0.0266
_refine_ls_shift/su_max 0.000
_refine_ls_shift/su_mean 0.000
_refine_ls_structure_factor_coef Fsqd
_refine_ls_weighting_details 'w=1/[\s^2^(Fo^2^)+(0.0254P)^2^+0.2124P] where P=(Fo^2^+2Fc^2^)/3'
_refine_ls_weighting_scheme calc
_refine_ls_wR_factor_gt 0.0604
_refine_ls_wR_factor_ref 0.0632
_reflns_Friedel_coverage 0.711
_reflns_Friedel_fraction_full 1.000
_reflns_Friedel_fraction_max 1.000
_reflns_number_gt 2636
_reflns_number_total 2852
_reflns_threshold_expression 'I > 2\s(I)'
_cod_data_source_file c6ra10106b2.cif
_cod_data_source_block FA1
_cod_original_cell_volume 1621.5(7)
_cod_database_code 7225910
_shelx_shelxl_version_number 2014/7
_shelx_space_group_comment
; 
The symmetry employed for this shelxl refinement is uniquely defined 
by the following loop, which should always be used as a source of 
symmetry information in preference to the above space-group names. 
They are only intended as comments. 
;
_shelx_estimated_absorpt_t_min 0.971
_shelx_estimated_absorpt_t_max 0.989

loop_
_space_group_symop_operation_xyz
'x, y, z'
'-x+1/2, -y, z+1/2'
'-x, y+1/2, -z+1/2'
'x+1/2, -y+1/2, -z'

loop_
_atom_site_label
_atom_site_type_symbol
_atom_site_fract_x
_atom_site_fract_y
_atom_site_fract_z
_atom_site_U_iso_or_equiv
_atom_site_adp_type
_atom_site_occupancy
_atom_site_site_symmetry_order
_atom_site_calc_flag
_atom_site_refinement_flags_posn
_atom_site_refinement_flags_adp
C1 C 1.2044(4) 0.52444(16) -0.03648(13) 0.0574(6) Uani 1 1 d . .
H1 H 1.3166 0.5567 -0.0558 0.069 Uiso 1 1 calc R U
C2 C 1.0879(4) 0.47538(16) -0.08745(12) 0.0575(6) Uani 1 1 d . .
H2 H 1.1204 0.4743 -0.1420 0.069 Uiso 1 1 calc R U
C3 C 0.9171(3) 0.42563(13) -0.05884(11) 0.0442(5) Uani 1 1 d . .
C4 C 0.7931(4) 0.37389(15) -0.11114(13) 0.0576(6) Uani 1 1 d . .
H4 H 0.8231 0.3727 -0.1659 0.069 Uiso 1 1 calc R U
C5 C 0.6311(4) 0.32612(16) -0.08244(14) 0.0640(6) Uani 1 1 d . .
H5 H 0.5493 0.2934 -0.1176 0.077 Uiso 1 1 calc R U
C6 C 0.5870(4) 0.32616(15) 0.00050(15) 0.0599(6) Uani 1 1 d . .
H6 H 0.4775 0.2923 0.0199 0.072 Uiso 1 1 calc R U
C7 C 0.7027(3) 0.37517(13) 0.05299(12) 0.0463(5) Uani 1 1 d . .
H7 H 0.6708 0.3742 0.1076 0.056 Uiso 1 1 calc R U
C8 C 0.8700(3) 0.42732(12) 0.02550(10) 0.0368(4) Uani 1 1 d . .
C9 C 0.9918(3) 0.48041(12) 0.07867(10) 0.0344(4) Uani 1 1 d . .
C10 C 0.9492(3) 0.48754(11) 0.16850(10) 0.0348(4) Uani 1 1 d . .
H10 H 0.7987 0.4850 0.1765 0.042 Uiso 1 1 calc R U
C11 C 1.0250(3) 0.57805(13) 0.19723(12) 0.0466(5) Uani 1 1 d . .
H11A H 0.9308 0.6230 0.1775 0.056 Uiso 1 1 calc R U
H11B H 1.0211 0.5796 0.2556 0.056 Uiso 1 1 calc R U
C12 C 1.2376(4) 0.59933(13) 0.17002(13) 0.0512(5) Uani 1 1 d . .
C13 C 1.1542(3) 0.52620(13) 0.04609(11) 0.0434(5) Uani 1 1 d . .
C14 C 1.0468(3) 0.41387(11) 0.21792(10) 0.0311(4) Uani 1 1 d . .
C15 C 1.2375(3) 0.37839(12) 0.19805(11) 0.0389(4) Uani 1 1 d . .
H15 H 1.3053 0.3971 0.1516 0.047 Uiso 1 1 calc R U
C16 C 1.3287(3) 0.31478(12) 0.24718(11) 0.0407(5) Uani 1 1 d . .
H16 H 1.4575 0.2916 0.2335 0.049 Uiso 1 1 calc R U
C17 C 1.2301(3) 0.28578(11) 0.31588(11) 0.0359(4) Uani 1 1 d . .
C18 C 1.0363(3) 0.32081(12) 0.33680(10) 0.0346(4) Uani 1 1 d . .
C19 C 0.9467(3) 0.38454(11) 0.28821(10) 0.0340(4) Uani 1 1 d . .
H19 H 0.8186 0.4082 0.3023 0.041 Uiso 1 1 calc R U
C20 C 0.7642(3) 0.32657(16) 0.43539(12) 0.0568(6) Uani 1 1 d . .
H20A H 0.7895 0.3875 0.4478 0.085 Uiso 1 1 calc R U
H20B H 0.7196 0.2963 0.4831 0.085 Uiso 1 1 calc R U
H20C H 0.6582 0.3225 0.3949 0.085 Uiso 1 1 calc R U
O1 O 1.2921(2) 0.57606(10) 0.09419(9) 0.0551(4) Uani 1 1 d . .
O2 O 1.3654(3) 0.63885(12) 0.20963(10) 0.0764(5) Uani 1 1 d . .
O3 O 1.3105(3) 0.22346(10) 0.36656(9) 0.0506(4) Uani 1 1 d . .
O4 O 0.9507(2) 0.28704(10) 0.40601(8) 0.0520(4) Uani 1 1 d . .
H1O H 1.417(5) 0.1992(17) 0.3431(15) 0.079(9) Uiso 1 1 d . .

loop_
_atom_site_aniso_label
_atom_site_aniso_U_11
_atom_site_aniso_U_22
_atom_site_aniso_U_33
_atom_site_aniso_U_23
_atom_site_aniso_U_13
_atom_site_aniso_U_12
C1 0.0557(13) 0.0721(15) 0.0444(12) 0.0195(11) 0.0093(11) -0.0141(12)
C2 0.0644(14) 0.0764(15) 0.0317(10) 0.0088(11) 0.0083(11) -0.0011(13)
C3 0.0487(11) 0.0487(11) 0.0351(10) 0.0038(9) -0.0026(9) 0.0065(10)
C4 0.0671(14) 0.0648(14) 0.0408(11) -0.0080(10) -0.0083(11) 0.0104(13)
C5 0.0620(14) 0.0664(14) 0.0635(15) -0.0175(12) -0.0164(13) -0.0031(13)
C6 0.0487(13) 0.0585(13) 0.0725(15) -0.0083(12) -0.0018(11) -0.0121(11)
C7 0.0418(10) 0.0502(12) 0.0468(11) -0.0009(9) 0.0036(9) -0.0036(9)
C8 0.0365(9) 0.0365(9) 0.0373(10) 0.0039(8) -0.0008(8) 0.0057(8)
C9 0.0348(9) 0.0353(9) 0.0332(9) 0.0073(8) 0.0001(8) 0.0022(8)
C10 0.0352(9) 0.0339(9) 0.0352(9) 0.0037(8) 0.0028(8) 0.0013(8)
C11 0.0597(13) 0.0338(10) 0.0462(11) 0.0018(8) -0.0010(10) 0.0028(10)
C12 0.0654(14) 0.0383(11) 0.0497(12) 0.0079(9) -0.0076(11) -0.0121(10)
C13 0.0442(11) 0.0470(11) 0.0391(10) 0.0107(9) -0.0010(9) -0.0097(9)
C14 0.0358(9) 0.0298(8) 0.0277(8) 0.0008(7) 0.0003(7) -0.0030(8)
C15 0.0394(10) 0.0425(10) 0.0349(10) 0.0060(8) 0.0085(8) 0.0028(9)
C16 0.0380(10) 0.0409(10) 0.0432(10) 0.0008(8) 0.0035(9) 0.0061(8)
C17 0.0417(10) 0.0301(9) 0.0360(9) 0.0023(7) -0.0063(8) -0.0017(8)
C18 0.0407(10) 0.0347(9) 0.0282(9) 0.0024(8) 0.0001(8) -0.0067(8)
C19 0.0333(9) 0.0351(9) 0.0335(9) -0.0015(7) 0.0037(8) 0.0009(8)
C20 0.0524(12) 0.0778(15) 0.0401(11) 0.0125(11) 0.0139(10) -0.0024(12)
O1 0.0540(8) 0.0613(9) 0.0500(8) 0.0086(7) 0.0001(7) -0.0238(8)
O2 0.0871(12) 0.0755(11) 0.0667(10) 0.0000(9) -0.0162(10) -0.0369(11)
O3 0.0535(9) 0.0490(9) 0.0493(9) 0.0149(7) -0.0069(7) 0.0068(8)
O4 0.0565(8) 0.0599(9) 0.0396(7) 0.0183(7) 0.0104(7) 0.0025(7)

loop_
_atom_type_symbol
_atom_type_description
_atom_type_scat_dispersion_real
_atom_type_scat_dispersion_imag
_atom_type_scat_source
C C 0.0033 0.0016 'International Tables Vol C Tables 4.2.6.8 and 6.1.1.4'
H H 0.0000 0.0000 'International Tables Vol C Tables 4.2.6.8 and 6.1.1.4'
O O 0.0106 0.0060 'International Tables Vol C Tables 4.2.6.8 and 6.1.1.4'

loop_
_geom_angle_atom_site_label_1
_geom_angle_atom_site_label_2
_geom_angle_atom_site_label_3
_geom_angle
C2 C1 C13 119.39(19)
C2 C1 H1 120.3
C13 C1 H1 120.3
C1 C2 C3 120.94(19)
C1 C2 H2 119.5
C3 C2 H2 119.5
C2 C3 C4 121.84(19)
C2 C3 C8 118.87(18)
C4 C3 C8 119.29(19)
C5 C4 C3 120.9(2)
C5 C4 H4 119.5
C3 C4 H4 119.5
C4 C5 C6 119.9(2)
C4 C5 H5 120.0
C6 C5 H5 120.0
C7 C6 C5 121.0(2)
C7 C6 H6 119.5
C5 C6 H6 119.5
C6 C7 C8 121.0(2)
C6 C7 H7 119.5
C8 C7 H7 119.5
C7 C8 C9 122.34(16)
C7 C8 C3 117.85(17)
C9 C8 C3 119.80(17)
C13 C9 C8 117.53(17)
C13 C9 C10 119.37(16)
C8 C9 C10 123.11(15)
C9 C10 C14 113.70(14)
C9 C10 C11 108.14(15)
C14 C10 C11 110.91(15)
C9 C10 H10 108.0
C14 C10 H10 108.0
C11 C10 H10 108.0
C12 C11 C10 113.32(17)
C12 C11 H11A 108.9
C10 C11 H11A 108.9
C12 C11 H11B 108.9
C10 C11 H11B 108.9
H11A C11 H11B 107.7
O2 C12 O1 117.2(2)
O2 C12 C11 124.9(2)
O1 C12 C11 117.90(18)
C9 C13 C1 123.46(19)
C9 C13 O1 121.97(17)
C1 C13 O1 114.50(17)
C15 C14 C19 118.93(16)
C15 C14 C10 121.65(15)
C19 C14 C10 119.31(16)
C14 C15 C16 120.34(17)
C14 C15 H15 119.8
C16 C15 H15 119.8
C17 C16 C15 120.71(18)
C17 C16 H16 119.6
C15 C16 H16 119.6
O3 C17 C16 123.72(18)
O3 C17 C18 116.56(17)
C16 C17 C18 119.72(16)
O4 C18 C19 125.38(18)
O4 C18 C17 115.13(16)
C19 C18 C17 119.48(16)
C18 C19 C14 120.82(17)
C18 C19 H19 119.6
C14 C19 H19 119.6
O4 C20 H20A 109.5
O4 C20 H20B 109.5
H20A C20 H20B 109.5
O4 C20 H20C 109.5
H20A C20 H20C 109.5
H20B C20 H20C 109.5
C12 O1 C13 120.05(16)
C17 O3 H1O 108.4(17)
C18 O4 C20 117.88(15)

loop_
_geom_bond_atom_site_label_1
_geom_bond_atom_site_label_2
_geom_bond_distance
C1 C2 1.354(3)
C1 C13 1.409(3)
C1 H1 0.9300
C2 C3 1.417(3)
C2 H2 0.9300
C3 C4 1.417(3)
C3 C8 1.433(2)
C4 C5 1.357(3)
C4 H4 0.9300
C5 C6 1.406(3)
C5 H5 0.9300
C6 C7 1.366(3)
C6 H6 0.9300
C7 C8 1.413(3)
C7 H7 0.9300
C8 C9 1.429(2)
C9 C13 1.367(3)
C9 C10 1.520(2)
C10 C14 1.521(2)
C10 C11 1.532(3)
C10 H10 0.9800
C11 C12 1.479(3)
C11 H11A 0.9700
C11 H11B 0.9700
C12 O2 1.212(3)
C12 O1 1.354(3)
C13 O1 1.414(2)
C14 C15 1.382(3)
C14 C19 1.405(2)
C15 C16 1.393(3)
C15 H15 0.9300
C16 C17 1.377(3)
C16 H16 0.9300
C17 O3 1.367(2)
C17 C18 1.401(3)
C18 O4 1.374(2)
C18 C19 1.385(2)
C19 H19 0.9300
C20 O4 1.429(3)
C20 H20A 0.9600
C20 H20B 0.9600
C20 H20C 0.9600
O3 H1O 0.87(3)

loop_
_geom_torsion_atom_site_label_1
_geom_torsion_atom_site_label_2
_geom_torsion_atom_site_label_3
_geom_torsion_atom_site_label_4
_geom_torsion
C13 C1 C2 C3 -0.3(4)
C1 C2 C3 C4 180.0(2)
C1 C2 C3 C8 -0.5(3)
C2 C3 C4 C5 179.5(2)
C8 C3 C4 C5 0.0(3)
C3 C4 C5 C6 -1.3(3)
C4 C5 C6 C7 1.3(4)
C5 C6 C7 C8 0.0(3)
C6 C7 C8 C9 178.97(19)
C6 C7 C8 C3 -1.3(3)
C2 C3 C8 C7 -178.19(19)
C4 C3 C8 C7 1.3(3)
C2 C3 C8 C9 1.5(3)
C4 C3 C8 C9 -178.97(18)
C7 C8 C9 C13 178.03(18)
C3 C8 C9 C13 -1.7(3)
C7 C8 C9 C10 -1.7(3)
C3 C8 C9 C10 178.55(16)
C13 C9 C10 C14 -95.2(2)
C8 C9 C10 C14 84.6(2)
C13 C9 C10 C11 28.5(2)
C8 C9 C10 C11 -151.77(17)
C9 C10 C11 C12 -48.8(2)
C14 C10 C11 C12 76.5(2)
C10 C11 C12 O2 -143.0(2)
C10 C11 C12 O1 39.6(2)
C8 C9 C13 C1 0.9(3)
C10 C9 C13 C1 -179.3(2)
C8 C9 C13 O1 -175.87(17)
C10 C9 C13 O1 3.9(3)
C2 C1 C13 C9 0.1(4)
C2 C1 C13 O1 177.1(2)
C9 C10 C14 C15 35.6(2)
C11 C10 C14 C15 -86.5(2)
C9 C10 C14 C19 -148.14(16)
C11 C10 C14 C19 89.7(2)
C19 C14 C15 C16 -0.2(3)
C10 C14 C15 C16 176.08(16)
C14 C15 C16 C17 0.4(3)
C15 C16 C17 O3 179.82(17)
C15 C16 C17 C18 -0.2(3)
O3 C17 C18 O4 -0.5(2)
C16 C17 C18 O4 179.55(17)
O3 C17 C18 C19 179.69(16)
C16 C17 C18 C19 -0.3(3)
O4 C18 C19 C14 -179.24(17)
C17 C18 C19 C14 0.6(3)
C15 C14 C19 C18 -0.3(3)
C10 C14 C19 C18 -176.67(16)
O2 C12 O1 C13 177.00(19)
C11 C12 O1 C13 -5.4(3)
C9 C13 O1 C12 -17.7(3)
C1 C13 O1 C12 165.3(2)
C19 C18 O4 C20 -6.8(3)
C17 C18 O4 C20 173.41(16)
